data_4120999
loop_
_publ_author_name
'Kamal Kumar Bisht'
'Eringathodi Suresh'

_publ_section_title
;
 Spontaneous Resolution to Absolute Chiral Induction: Pseudo-Kagom\'e Type
 Homochiral Zn(II)/Co(II) Coordination Polymers with Achiral Precursors
;
_journal_name_full 'Journal of the American Chemical Society'
_journal_page_first 15690
_journal_page_last 15693
_journal_paper_doi 10.1021/ja4075369
_journal_volume 135
_journal_year 2013
_chemical_formula_sum 'C24 H34 Co2 N8 O15 S2'
_chemical_formula_weight 856.57
_chemical_name_systematic
; 
 ? 
;
_space_group_IT_number 5
_symmetry_cell_setting monoclinic
_symmetry_space_group_name_Hall 'C 2y'
_symmetry_space_group_name_H-M 'C 1 2 1'
_atom_sites_solution_hydrogens geom
_atom_sites_solution_primary direct
_atom_sites_solution_secondary difmap
_audit_creation_method SHELXL-97
_cell_angle_alpha 90.00
_cell_angle_beta 102.0990(10)
_cell_angle_gamma 90.00
_cell_formula_units_Z 4
_cell_length_a 29.845(2)
_cell_length_b 9.2860(7)
_cell_length_c 15.6556(11)
_cell_measurement_reflns_used 5935
_cell_measurement_temperature 110(2)
_cell_measurement_theta_max 28.16
_cell_measurement_theta_min 2.30
_cell_volume 4242.4(5)
_computing_cell_refinement 'BRUKER SMART'
_computing_data_collection 'BRUKER SMART'
_computing_data_reduction 'BRUKER SAINT'
_computing_molecular_graphics ORTEP
_computing_structure_refinement 'SHELXL-97 (Sheldrick, 1997)'
_computing_structure_solution 'SHELXS-97 (Sheldrick, 1990)'
_diffrn_ambient_temperature 110(2)
_diffrn_measured_fraction_theta_full 0.980
_diffrn_measured_fraction_theta_max 0.980
_diffrn_measurement_device_type 'BRUKER SMART APEX CCD DIFFARCTOMETER'
_diffrn_measurement_method 'OMEGA-PHI SCAN'
_diffrn_radiation_monochromator graphite
_diffrn_radiation_source 'fine-focus sealed tube'
_diffrn_radiation_type MoK\a
_diffrn_radiation_wavelength 0.71073
_diffrn_reflns_av_R_equivalents 0.0224
_diffrn_reflns_av_sigmaI/netI 0.0414
_diffrn_reflns_limit_h_max 38
_diffrn_reflns_limit_h_min -36
_diffrn_reflns_limit_k_max 8
_diffrn_reflns_limit_k_min -12
_diffrn_reflns_limit_l_max 20
_diffrn_reflns_limit_l_min -20
_diffrn_reflns_number 12561
_diffrn_reflns_theta_full 27.50
_diffrn_reflns_theta_max 27.50
_diffrn_reflns_theta_min 1.33
_exptl_absorpt_coefficient_mu 0.945
_exptl_absorpt_correction_T_max 0.9455
_exptl_absorpt_correction_T_min 0.7844
_exptl_absorpt_correction_type multi-scan
_exptl_absorpt_process_details 'BRUKER SADABS'
_exptl_crystal_colour RED
_exptl_crystal_density_diffrn 1.341
_exptl_crystal_description PLATES
_exptl_crystal_F_000 1760
_exptl_crystal_size_max 0.27
_exptl_crystal_size_mid 0.18
_exptl_crystal_size_min 0.06
_platon_squeeze_details ' ?'
_refine_diff_density_max 0.514
_refine_diff_density_min -0.308
_refine_diff_density_rms 0.071
_refine_ls_abs_structure_details 'Flack H D (1983), Acta Cryst. A39, 876-881'
_refine_ls_abs_structure_Flack 0.026(10)
_refine_ls_extinction_method none
_refine_ls_goodness_of_fit_ref 1.046
_refine_ls_hydrogen_treatment mixed
_refine_ls_matrix_type full
_refine_ls_number_parameters 502
_refine_ls_number_reflns 6749
_refine_ls_number_restraints 22
_refine_ls_restrained_S_all 1.048
_refine_ls_R_factor_all 0.0314
_refine_ls_R_factor_gt 0.0301
_refine_ls_shift/su_max 0.002
_refine_ls_shift/su_mean 0.000
_refine_ls_structure_factor_coef Fsqd
_refine_ls_weighting_details 'calc w=1/[\s^2^(Fo^2^)+(0.0412P)^2^+1.4374P] where P=(Fo^2^+2Fc^2^)/3'
_refine_ls_weighting_scheme calc
_refine_ls_wR_factor_gt 0.0766
_refine_ls_wR_factor_ref 0.0773
_reflns_number_gt 6466
_reflns_number_total 6749
_reflns_threshold_expression >2sigma(I)
_cod_data_source_file ja4075369_si_002_4.cif
_cod_data_source_block cowaam_complex4(M)
_cod_database_code 4120999

loop_
_symmetry_equiv_pos_as_xyz
'x, y, z'
'-x, y, -z'
'x+1/2, y+1/2, z'
'-x+1/2, y+1/2, -z'

loop_
_atom_site_label
_atom_site_type_symbol
_atom_site_fract_x
_atom_site_fract_y
_atom_site_fract_z
_atom_site_U_iso_or_equiv
_atom_site_adp_type
_atom_site_occupancy
_atom_site_symmetry_multiplicity
_atom_site_calc_flag
_atom_site_refinement_flags
Co1 Co 0.761387(10) 0.53473(4) 0.620223(19) 0.01328(8) Uani 1 1 d .
Co2 Co 0.775811(10) 0.53035(4) 0.120715(19) 0.01257(8) Uani 1 1 d .
S1 S 0.71584(2) 0.21019(7) 0.56105(4) 0.01398(13) Uani 1 1 d .
S2 S 0.77139(2) 0.69216(7) -0.08422(4) 0.01286(12) Uani 1 1 d .
N1 N 0.69430(8) 0.6299(3) 0.60192(14) 0.0186(5) Uani 1 1 d .
N2 N 0.53464(9) 0.7674(3) 0.62840(18) 0.0314(6) Uani 1 1 d .
N3 N 0.49554(9) 0.8530(3) 0.62516(18) 0.0316(6) Uani 1 1 d .
N4 N 0.33061(8) 0.9537(3) 0.64160(14) 0.0185(5) Uani 1 1 d .
N5 N 0.70969(8) 0.6260(3) 0.11100(14) 0.0162(5) Uani 1 1 d .
N6 N 0.54790(9) 0.7552(3) 0.12561(18) 0.0300(6) Uani 1 1 d .
N7 N 0.50843(8) 0.8433(3) 0.11992(17) 0.0292(6) Uani 1 1 d .
N8 N 0.34349(7) 0.9477(3) 0.13075(14) 0.0164(5) Uani 1 1 d .
O1 O 0.73252(7) 0.3575(2) 0.54697(12) 0.0208(4) Uani 1 1 d .
O2 O 0.73064(7) 0.1128(2) 0.49883(13) 0.0255(5) Uani 1 1 d .
O3 O 0.66593(7) 0.2099(3) 0.54758(13) 0.0314(5) Uani 1 1 d .
O4 O 0.73722(8) 0.1629(2) 0.65040(13) 0.0265(5) Uani 1 1 d .
O5 O 0.78456(7) 0.7206(2) 0.69678(12) 0.0203(4) Uani 1 1 d D
O6 O 0.75426(7) 0.4348(2) 0.73572(12) 0.0203(4) Uani 1 1 d D
O7 O 0.75836(6) 0.8405(2) -0.06382(11) 0.0166(4) Uani 1 1 d .
O8 O 0.78209(7) 0.6096(2) -0.00279(12) 0.0201(4) Uani 1 1 d .
O9 O 0.73314(7) 0.6249(2) -0.14619(12) 0.0212(4) Uani 1 1 d .
O10 O 0.81180(6) 0.6969(2) -0.12404(11) 0.0192(4) Uani 1 1 d .
O11 O 0.80475(6) 0.7193(2) 0.18357(11) 0.0183(4) Uani 1 1 d D
O12 O 0.77630(7) 0.4476(2) 0.24550(12) 0.0188(4) Uani 1 1 d D
O13 O 0.82287(7) 0.9400(2) 0.08072(13) 0.0253(4) Uani 1 1 d D
O14 O 0.68950(9) 0.4556(3) 0.37640(14) 0.0338(5) Uani 1 1 d D
O15 O 0.87599(8) 0.6707(4) 0.31373(15) 0.0545(9) Uani 1 1 d D
C1 C 0.68621(9) 0.7654(3) 0.57477(17) 0.0176(5) Uani 1 1 d .
H1 H 0.7093 0.8151 0.5557 0.021 Uiso 1 1 calc R
C2 C 0.64502(10) 0.8362(3) 0.57351(17) 0.0209(6) Uani 1 1 d .
H2 H 0.6411 0.9316 0.5554 0.025 Uiso 1 1 calc R
C3 C 0.60968(10) 0.7617(3) 0.59986(18) 0.0226(6) Uani 1 1 d .
C4 C 0.61772(10) 0.6194(3) 0.6272(2) 0.0271(7) Uani 1 1 d .
H4 H 0.5950 0.5664 0.6454 0.033 Uiso 1 1 calc R
C5 C 0.65964(10) 0.5587(3) 0.6268(2) 0.0246(7) Uani 1 1 d .
H5A H 0.6644 0.4634 0.6445 0.030 Uiso 1 1 calc R
C6 C 0.56633(10) 0.8329(3) 0.60129(19) 0.0247(6) Uani 1 1 d .
H6A H 0.5618 0.9276 0.5821 0.030 Uiso 1 1 calc R
C7 C 0.46366(10) 0.7789(4) 0.6470(2) 0.0294(7) Uani 1 1 d .
H7 H 0.4689 0.6828 0.6628 0.035 Uiso 1 1 calc R
C8 C 0.41801(9) 0.8447(4) 0.64759(18) 0.0249(6) Uani 1 1 d .
C9 C 0.40863(10) 0.9896(3) 0.63323(19) 0.0263(7) Uani 1 1 d .
H9 H 0.4317 1.0529 0.6258 0.032 Uiso 1 1 calc R
C10 C 0.36483(9) 1.0395(4) 0.63008(17) 0.0232(5) Uani 1 1 d .
H10 H 0.3588 1.1368 0.6195 0.028 Uiso 1 1 calc R
C11 C 0.33986(10) 0.8149(3) 0.65822(19) 0.0236(6) Uani 1 1 d .
H11A H 0.3164 0.7553 0.6680 0.028 Uiso 1 1 calc R
C12 C 0.38295(10) 0.7546(3) 0.6616(2) 0.0271(7) Uani 1 1 d .
H12A H 0.3882 0.6570 0.6730 0.032 Uiso 1 1 calc R
C13 C 0.70194(9) 0.7641(3) 0.08752(17) 0.0178(5) Uani 1 1 d .
H13 H 0.7256 0.8166 0.0721 0.021 Uiso 1 1 calc R
C14 C 0.66076(9) 0.8317(3) 0.08507(18) 0.0212(6) Uani 1 1 d .
H14 H 0.6569 0.9278 0.0684 0.025 Uiso 1 1 calc R
C15 C 0.62515(9) 0.7564(3) 0.10750(18) 0.0201(6) Uani 1 1 d .
C16 C 0.63270(10) 0.6114(3) 0.1320(2) 0.0242(6) Uani 1 1 d .
H16 H 0.6095 0.5562 0.1468 0.029 Uiso 1 1 calc R
C17 C 0.67507(9) 0.5529(3) 0.13345(18) 0.0210(6) Uani 1 1 d .
H17 H 0.6801 0.4575 0.1509 0.025 Uiso 1 1 calc R
C18 C 0.58078(10) 0.8257(3) 0.1056(2) 0.0258(6) Uani 1 1 d .
H18 H 0.5767 0.9220 0.0897 0.031 Uiso 1 1 calc R
C19 C 0.47613(10) 0.7691(4) 0.1394(2) 0.0291(7) Uani 1 1 d .
H19 H 0.4811 0.6731 0.1554 0.035 Uiso 1 1 calc R
C20 C 0.43037(9) 0.8350(4) 0.13678(18) 0.0241(6) Uani 1 1 d .
C21 C 0.41966(10) 0.9752(3) 0.10762(19) 0.0249(6) Uani 1 1 d .
H21 H 0.4416 1.0327 0.0901 0.030 Uiso 1 1 calc R
C22 C 0.37601(9) 1.0278(4) 0.10510(17) 0.0220(5) Uani 1 1 d .
H22 H 0.3689 1.1211 0.0852 0.026 Uiso 1 1 calc R
C23 C 0.35439(10) 0.8158(3) 0.16104(19) 0.0215(6) Uani 1 1 d .
H23 H 0.3324 0.7617 0.1808 0.026 Uiso 1 1 calc R
C24 C 0.39739(10) 0.7553(3) 0.1645(2) 0.0248(6) Uani 1 1 d .
H24 H 0.4037 0.6620 0.1852 0.030 Uiso 1 1 calc R
H11D H 0.8289(10) 0.689(4) 0.2281(18) 0.050 Uiso 1 1 d D
H11C H 0.8155(12) 0.789(3) 0.150(2) 0.050 Uiso 1 1 d D
H12C H 0.7744(13) 0.520(3) 0.286(2) 0.050 Uiso 1 1 d D
H12D H 0.7635(13) 0.364(3) 0.256(2) 0.050 Uiso 1 1 d D
H13C H 0.8129(13) 1.022(3) 0.103(2) 0.050 Uiso 1 1 d D
H13D H 0.8087(12) 0.908(4) 0.0276(15) 0.050 Uiso 1 1 d D
H14C H 0.7018(13) 0.536(3) 0.359(2) 0.050 Uiso 1 1 d D
H14D H 0.7039(12) 0.425(4) 0.4323(15) 0.050 Uiso 1 1 d D
H15C H 0.9057(8) 0.700(5) 0.313(2) 0.050 Uiso 1 1 d D
H15D H 0.8674(11) 0.669(5) 0.3647(16) 0.050 Uiso 1 1 d D
H5C H 0.8004(12) 0.699(4) 0.7539(14) 0.050 Uiso 1 1 d D
H5D H 0.7959(13) 0.803(3) 0.678(2) 0.050 Uiso 1 1 d D
H6C H 0.7495(13) 0.495(3) 0.7780(19) 0.050 Uiso 1 1 d D
H6D H 0.7423(14) 0.343(2) 0.737(2) 0.050 Uiso 1 1 d D

loop_
_atom_site_aniso_label
_atom_site_aniso_U_11
_atom_site_aniso_U_22
_atom_site_aniso_U_33
_atom_site_aniso_U_23
_atom_site_aniso_U_13
_atom_site_aniso_U_12
Co1 0.01297(16) 0.01209(16) 0.01554(15) 0.00025(16) 0.00471(11) 0.00104(17)
Co2 0.01085(15) 0.01223(16) 0.01509(15) -0.00024(15) 0.00380(11) 0.00074(17)
S1 0.0171(3) 0.0113(3) 0.0150(3) -0.0011(2) 0.0067(2) -0.0012(2)
S2 0.0139(3) 0.0116(3) 0.0139(3) 0.0002(2) 0.0049(2) 0.0008(2)
N1 0.0157(11) 0.0199(12) 0.0206(11) -0.0025(9) 0.0049(9) -0.0001(9)
N2 0.0158(13) 0.0354(16) 0.0442(15) 0.0068(13) 0.0092(11) 0.0118(11)
N3 0.0189(13) 0.0356(16) 0.0421(15) 0.0038(13) 0.0108(11) 0.0134(12)
N4 0.0137(11) 0.0223(13) 0.0196(11) 0.0041(9) 0.0033(8) 0.0045(9)
N5 0.0124(11) 0.0177(12) 0.0189(11) 0.0001(9) 0.0046(8) 0.0014(9)
N6 0.0186(13) 0.0287(15) 0.0451(15) 0.0033(12) 0.0120(11) 0.0093(11)
N7 0.0136(12) 0.0324(15) 0.0433(15) 0.0031(12) 0.0098(10) 0.0083(11)
N8 0.0129(11) 0.0184(12) 0.0179(10) 0.0009(9) 0.0031(8) 0.0013(9)
O1 0.0310(11) 0.0120(10) 0.0194(9) 0.0012(8) 0.0053(8) -0.0043(8)
O2 0.0354(12) 0.0188(10) 0.0255(10) -0.0061(9) 0.0138(9) 0.0000(9)
O3 0.0167(10) 0.0383(13) 0.0401(12) -0.0015(11) 0.0082(9) -0.0028(10)
O4 0.0367(12) 0.0217(11) 0.0200(9) 0.0046(8) 0.0034(8) -0.0073(9)
O5 0.0264(10) 0.0168(10) 0.0168(8) 0.0019(8) 0.0027(7) -0.0039(8)
O6 0.0300(11) 0.0164(10) 0.0160(9) -0.0010(8) 0.0085(8) -0.0020(8)
O7 0.0188(9) 0.0123(9) 0.0180(8) -0.0003(7) 0.0026(7) 0.0030(7)
O8 0.0257(10) 0.0153(10) 0.0212(9) 0.0055(8) 0.0094(8) 0.0049(8)
O9 0.0210(10) 0.0210(10) 0.0214(9) -0.0063(8) 0.0044(8) -0.0018(8)
O10 0.0162(9) 0.0230(10) 0.0204(8) 0.0009(8) 0.0082(7) 0.0026(8)
O11 0.0184(9) 0.0185(10) 0.0177(8) -0.0010(8) 0.0027(7) -0.0022(8)
O12 0.0249(10) 0.0164(10) 0.0169(9) -0.0013(8) 0.0087(8) -0.0025(8)
O13 0.0289(12) 0.0193(11) 0.0262(10) -0.0009(9) 0.0021(9) 0.0037(9)
O14 0.0518(16) 0.0202(12) 0.0307(12) 0.0004(10) 0.0118(11) 0.0020(11)
O15 0.0264(13) 0.109(3) 0.0279(12) 0.0050(15) 0.0044(10) -0.0039(15)
C1 0.0167(13) 0.0204(14) 0.0160(12) 0.0005(10) 0.0043(10) 0.0001(11)
C2 0.0204(14) 0.0210(14) 0.0215(13) -0.0011(11) 0.0052(11) 0.0044(11)
C3 0.0188(14) 0.0243(15) 0.0252(14) -0.0007(12) 0.0058(11) 0.0046(11)
C4 0.0181(14) 0.0264(16) 0.0404(17) -0.0004(14) 0.0140(13) 0.0001(12)
C5 0.0217(14) 0.0148(16) 0.0397(16) 0.0018(12) 0.0119(12) 0.0004(11)
C6 0.0172(14) 0.0243(15) 0.0323(15) -0.0001(12) 0.0045(11) 0.0047(12)
C7 0.0197(16) 0.0316(18) 0.0372(16) 0.0003(14) 0.0066(12) 0.0073(13)
C8 0.0131(13) 0.0355(18) 0.0257(14) 0.0021(13) 0.0030(11) 0.0049(12)
C9 0.0164(14) 0.0296(17) 0.0331(15) 0.0037(12) 0.0057(11) -0.0032(11)
C10 0.0201(13) 0.0195(14) 0.0300(13) -0.0011(14) 0.0055(10) 0.0019(14)
C11 0.0147(14) 0.0235(16) 0.0334(15) 0.0033(12) 0.0071(11) 0.0019(11)
C12 0.0200(15) 0.0212(16) 0.0406(17) 0.0060(13) 0.0078(12) 0.0061(12)
C13 0.0153(13) 0.0212(15) 0.0182(12) 0.0013(11) 0.0068(10) -0.0023(11)
C14 0.0190(14) 0.0180(14) 0.0273(14) 0.0040(11) 0.0061(11) 0.0036(11)
C15 0.0147(13) 0.0225(15) 0.0250(13) 0.0011(11) 0.0082(11) 0.0044(11)
C16 0.0189(14) 0.0222(16) 0.0353(16) 0.0015(12) 0.0143(12) -0.0014(12)
C17 0.0169(13) 0.0159(16) 0.0319(14) 0.0031(12) 0.0093(11) 0.0025(11)
C18 0.0173(14) 0.0233(16) 0.0375(16) 0.0010(13) 0.0070(12) 0.0045(11)
C19 0.0145(15) 0.0320(18) 0.0415(17) 0.0053(14) 0.0075(12) 0.0077(12)
C20 0.0125(13) 0.0336(17) 0.0257(14) -0.0006(12) 0.0027(10) 0.0060(12)
C21 0.0129(13) 0.0289(16) 0.0339(15) 0.0039(12) 0.0074(11) -0.0023(11)
C22 0.0187(13) 0.0190(13) 0.0292(13) 0.0034(14) 0.0076(10) 0.0017(13)
C23 0.0178(14) 0.0168(14) 0.0313(15) -0.0002(12) 0.0080(11) -0.0024(11)
C24 0.0178(14) 0.0201(15) 0.0360(16) 0.0032(12) 0.0043(12) 0.0050(11)

loop_
_atom_type_symbol
_atom_type_description
_atom_type_scat_dispersion_real
_atom_type_scat_dispersion_imag
_atom_type_scat_source
C C 0.0033 0.0016 'International Tables Vol C Tables 4.2.6.8 and 6.1.1.4'
H H 0.0000 0.0000 'International Tables Vol C Tables 4.2.6.8 and 6.1.1.4'
N N 0.0061 0.0033 'International Tables Vol C Tables 4.2.6.8 and 6.1.1.4'
O O 0.0106 0.0060 'International Tables Vol C Tables 4.2.6.8 and 6.1.1.4'
S S 0.1246 0.1234 'International Tables Vol C Tables 4.2.6.8 and 6.1.1.4'
Co Co 0.3494 0.9721 'International Tables Vol C Tables 4.2.6.8 and 6.1.1.4'

loop_
_geom_angle_atom_site_label_1
_geom_angle_atom_site_label_2
_geom_angle_atom_site_label_3
_geom_angle
_geom_angle_site_symmetry_1
_geom_angle_site_symmetry_3
O2 Co1 O6 174.11(8) 4_656 .
O2 Co1 O1 83.85(8) 4_656 .
O6 Co1 O1 91.15(8) . .
O2 Co1 O5 97.96(8) 4_656 .
O6 Co1 O5 87.29(8) . .
O1 Co1 O5 174.60(8) . .
O2 Co1 N1 90.90(9) 4_656 .
O6 Co1 N1 92.13(8) . .
O1 Co1 N1 89.16(9) . .
O5 Co1 N1 85.73(8) . .
O2 Co1 N4 88.54(8) 4_656 3_545
O6 Co1 N4 88.78(8) . 3_545
O1 Co1 N4 94.70(9) . 3_545
O5 Co1 N4 90.44(9) . 3_545
N1 Co1 N4 176.02(10) . 3_545
O12 Co2 O11 87.02(7) . .
O12 Co2 O8 174.54(8) . .
O11 Co2 O8 91.78(7) . .
O12 Co2 N8 88.74(8) . 3_545
O11 Co2 N8 88.62(8) . 3_545
O8 Co2 N8 85.91(8) . 3_545
O12 Co2 O7 89.74(7) . 4_645
O11 Co2 O7 174.71(7) . 4_645
O8 Co2 O7 91.84(7) . 4_645
N8 Co2 O7 95.49(8) 3_545 4_645
O12 Co2 N5 92.55(8) . .
O11 Co2 N5 88.24(8) . .
O8 Co2 N5 92.73(8) . .
N8 Co2 N5 176.53(9) 3_545 .
O7 Co2 N5 87.73(8) 4_645 .
O3 S1 O2 110.11(13) . .
O3 S1 O4 111.18(12) . .
O2 S1 O4 108.41(13) . .
O3 S1 O1 110.07(13) . .
O2 S1 O1 108.22(12) . .
O4 S1 O1 108.79(12) . .
O8 S2 O10 109.65(11) . .
O8 S2 O9 110.43(12) . .
O10 S2 O9 108.95(11) . .
O8 S2 O7 108.51(11) . .
O10 S2 O7 109.81(11) . .
O9 S2 O7 109.48(11) . .
C1 N1 C5 117.1(2) . .
C1 N1 Co1 122.08(19) . .
C5 N1 Co1 120.5(2) . .
C6 N2 N3 112.9(3) . .
C7 N3 N2 110.2(3) . .
C11 N4 C10 118.0(3) . .
C11 N4 Co1 121.3(2) . 3_455
C10 N4 Co1 120.4(2) . 3_455
C13 N5 C17 117.2(2) . .
C13 N5 Co2 121.33(19) . .
C17 N5 Co2 121.33(19) . .
C18 N6 N7 111.1(3) . .
C19 N7 N6 109.4(3) . .
C23 N8 C22 118.5(2) . .
C23 N8 Co2 120.96(19) . 3_455
C22 N8 Co2 120.6(2) . 3_455
S1 O1 Co1 139.15(11) . .
S1 O2 Co1 158.11(14) . 4_646
Co1 O5 H5C 113(2) . .
Co1 O5 H5D 127(2) . .
H5C O5 H5D 110(2) . .
Co1 O6 H6C 115(2) . .
Co1 O6 H6D 123(2) . .
H6C O6 H6D 116(3) . .
S2 O7 Co2 143.14(11) . 4_655
S2 O8 Co2 159.04(13) . .
Co2 O11 H11D 106(2) . .
Co2 O11 H11C 118(2) . .
H11D O11 H11C 109(2) . .
Co2 O12 H12C 112(2) . .
Co2 O12 H12D 125(2) . .
H12C O12 H12D 114(2) . .
H13C O13 H13D 120(3) . .
H14C O14 H14D 113(3) . .
H15C O15 H15D 118(3) . .
N1 C1 C2 123.4(3) . .
N1 C1 H1 118.3 . .
C2 C1 H1 118.3 . .
C1 C2 C3 118.8(3) . .
C1 C2 H2 120.6 . .
C3 C2 H2 120.6 . .
C4 C3 C2 118.0(3) . .
C4 C3 C6 121.5(3) . .
C2 C3 C6 120.5(3) . .
C5 C4 C3 119.1(3) . .
C5 C4 H4 120.5 . .
C3 C4 H4 120.5 . .
N1 C5 C4 123.6(3) . .
N1 C5 H5A 118.2 . .
C4 C5 H5A 118.2 . .
N2 C6 C3 120.9(3) . .
N2 C6 H6A 119.5 . .
C3 C6 H6A 119.5 . .
N3 C7 C8 120.8(3) . .
N3 C7 H7 119.6 . .
C8 C7 H7 119.6 . .
C9 C8 C12 118.5(3) . .
C9 C8 C7 123.4(3) . .
C12 C8 C7 118.1(3) . .
C10 C9 C8 119.4(3) . .
C10 C9 H9 120.3 . .
C8 C9 H9 120.3 . .
N4 C10 C9 122.8(3) . .
N4 C10 H10 118.6 . .
C9 C10 H10 118.6 . .
N4 C11 C12 123.2(3) . .
N4 C11 H11A 118.4 . .
C12 C11 H11A 118.4 . .
C8 C12 C11 118.0(3) . .
C8 C12 H12A 121.0 . .
C11 C12 H12A 121.0 . .
N5 C13 C14 123.2(3) . .
N5 C13 H13 118.4 . .
C14 C13 H13 118.4 . .
C13 C14 C15 119.6(3) . .
C13 C14 H14 120.2 . .
C15 C14 H14 120.2 . .
C14 C15 C16 117.9(3) . .
C14 C15 C18 120.9(3) . .
C16 C15 C18 121.2(3) . .
C17 C16 C15 118.6(3) . .
C17 C16 H16 120.7 . .
C15 C16 H16 120.7 . .
N5 C17 C16 123.5(3) . .
N5 C17 H17 118.2 . .
C16 C17 H17 118.2 . .
N6 C18 C15 120.6(3) . .
N6 C18 H18 119.7 . .
C15 C18 H18 119.7 . .
N7 C19 C20 120.5(3) . .
N7 C19 H19 119.8 . .
C20 C19 H19 119.8 . .
C24 C20 C21 118.5(3) . .
C24 C20 C19 118.9(3) . .
C21 C20 C19 122.6(3) . .
C22 C21 C20 119.2(3) . .
C22 C21 H21 120.4 . .
C20 C21 H21 120.4 . .
N8 C22 C21 121.9(3) . .
N8 C22 H22 119.0 . .
C21 C22 H22 119.0 . .
N8 C23 C24 122.7(3) . .
N8 C23 H23 118.6 . .
C24 C23 H23 118.6 . .
C20 C24 C23 119.1(3) . .
C20 C24 H24 120.4 . .
C23 C24 H24 120.4 . .

loop_
_geom_bond_atom_site_label_1
_geom_bond_atom_site_label_2
_geom_bond_distance
_geom_bond_site_symmetry_2
Co1 O2 2.0596(19) 4_656
Co1 O6 2.0826(18) .
Co1 O1 2.0862(19) .
Co1 O5 2.132(2) .
Co1 N1 2.152(2) .
Co1 N4 2.158(2) 3_545
Co2 O12 2.0965(18) .
Co2 O11 2.106(2) .
Co2 O8 2.1137(18) .
Co2 N8 2.135(2) 3_545
Co2 O7 2.1358(19) 4_645
Co2 N5 2.140(2) .
S1 O3 1.460(2) .
S1 O2 1.464(2) .
S1 O4 1.477(2) .
S1 O1 1.4877(19) .
S2 O8 1.4641(19) .
S2 O10 1.4700(18) .
S2 O9 1.473(2) .
S2 O7 1.4840(19) .
N1 C1 1.334(4) .
N1 C5 1.352(3) .
N2 C6 1.270(4) .
N2 N3 1.404(3) .
N3 C7 1.278(4) .
N4 C11 1.333(4) .
N4 C10 1.337(4) .
N4 Co1 2.158(2) 3_455
N5 C13 1.340(4) .
N5 C17 1.343(3) .
N6 C18 1.272(4) .
N6 N7 1.422(3) .
N7 C19 1.273(4) .
N8 C23 1.329(4) .
N8 C22 1.349(4) .
N8 Co2 2.135(2) 3_455
O2 Co1 2.0596(19) 4_646
O5 H5C 0.941(17) .
O5 H5D 0.913(18) .
O6 H6C 0.902(17) .
O6 H6D 0.924(18) .
O7 Co2 2.1357(19) 4_655
O11 H11D 0.935(18) .
O11 H11C 0.931(18) .
O12 H12C 0.929(17) .
O12 H12D 0.901(18) .
O13 H13C 0.911(18) .
O13 H13D 0.899(17) .
O14 H14C 0.900(18) .
O14 H14D 0.934(18) .
O15 H15C 0.932(17) .
O15 H15D 0.889(17) .
C1 C2 1.390(4) .
C1 H1 0.9300 .
C2 C3 1.394(4) .
C2 H2 0.9300 .
C3 C4 1.394(4) .
C3 C6 1.457(4) .
C4 C5 1.374(4) .
C4 H4 0.9300 .
C5 H5A 0.9300 .
C6 H6A 0.9300 .
C7 C8 1.495(4) .
C7 H7 0.9300 .
C8 C9 1.383(5) .
C8 C12 1.393(4) .
C9 C10 1.378(4) .
C9 H9 0.9300 .
C10 H10 0.9300 .
C11 C12 1.394(4) .
C11 H11A 0.9300 .
C12 H12A 0.9300 .
C13 C14 1.373(4) .
C13 H13 0.9300 .
C14 C15 1.378(4) .
C14 H14 0.9300 .
C15 C16 1.405(4) .
C15 C18 1.467(4) .
C16 C17 1.372(4) .
C16 H16 0.9300 .
C17 H17 0.9300 .
C18 H18 0.9300 .
C19 C20 1.489(4) .
C19 H19 0.9300 .
C20 C24 1.372(4) .
C20 C21 1.395(4) .
C21 C22 1.384(4) .
C21 H21 0.9300 .
C22 H22 0.9300 .
C23 C24 1.392(4) .
C23 H23 0.9300 .
C24 H24 0.9300 .

loop_
_platon_squeeze_void_nr
_platon_squeeze_void_average_x
_platon_squeeze_void_average_y
_platon_squeeze_void_average_z
_platon_squeeze_void_volume
_platon_squeeze_void_count_electrons
1 0.000 -0.176 -0.004 553.0 91.2
2 0.500 0.324 0.792 553.0 91.2
